data_4334989
loop_
_publ_author_name
'Keith Searles'
'Atanu K. Das'
'Ren\'e W. Buell'
'Maren Pink'
'Chun-Hsing Chen'
'Kuntal Pal'
'David Gene Morgan'
'Daniel J. Mindiola'
'Kenneth G. Caulton'

_publ_section_title
;
 Correction to 2,2'-Pyridylpyrrolide Ligand Redistribution Following
 Reduction
;
_journal_name_full 'Inorganic Chemistry'
_journal_page_first 6231
_journal_page_last 6231
_journal_paper_doi 10.1021/ic401081m
_journal_volume 52
_journal_year 2013
_chemical_formula_moiety 'C22 H10 Co F12 N4, C7 H8'
_chemical_formula_sum 'C29 H18 Co F12 N4'
_chemical_formula_weight 709.40
_chemical_name_systematic
; 
 ? 
;
_space_group_IT_number 70
_symmetry_cell_setting orthorhombic
_symmetry_space_group_name_Hall '-F 2uv 2vw'
_symmetry_space_group_name_H-M 'F d d d :2'
_atom_sites_solution_hydrogens geom
_atom_sites_solution_primary direct
_atom_sites_solution_secondary difmap
_audit_creation_method SHELXL-97
_cell_angle_alpha 90.00
_cell_angle_beta 90.00
_cell_angle_gamma 90.00
_cell_formula_units_Z 16
_cell_length_a 12.8161(19)
_cell_length_b 27.136(4)
_cell_length_c 35.312(5)
_cell_measurement_reflns_used 6309
_cell_measurement_temperature 250(2)
_cell_measurement_theta_max 23.26
_cell_measurement_theta_min 2.47
_cell_volume 12281(3)
_computing_cell_refinement 'APEX II v2010.11.3 (Bruker, 2010)'
_computing_data_collection 'APEX II v2010.11.3 (Bruker, 2010)'
_computing_data_reduction 'APEX II v2010.11.3 (Bruker, 2010)'
_computing_molecular_graphics 'SHELXTL (Bruker, 2010)'
_computing_publication_material 'SHELXTL (Bruker, 2010)'
_computing_structure_refinement 'SHELXL-97 (Sheldrick, 2010)'
_computing_structure_solution 'SIR-2004 (Burla et al., 2005)'
_diffrn_ambient_temperature 250(2)
_diffrn_detector 'CCD area detector'
_diffrn_detector_area_resol_mean 83.33
_diffrn_detector_type 'Bruker APEXII'
_diffrn_measured_fraction_theta_full 0.997
_diffrn_measured_fraction_theta_max 0.997
_diffrn_measurement_details '0.30 degree frames measured for 10 seconds each'
_diffrn_measurement_device 'APEX Kappa Duo'
_diffrn_measurement_device_type Kappa
_diffrn_measurement_method 'omega and phi scans'
_diffrn_radiation_monochromator graphite
_diffrn_radiation_source 'fine-focus sealed tube'
_diffrn_radiation_type MoK\a
_diffrn_radiation_wavelength 0.71073
_diffrn_reflns_av_R_equivalents 0.0352
_diffrn_reflns_av_sigmaI/netI 0.0218
_diffrn_reflns_limit_h_max 16
_diffrn_reflns_limit_h_min -15
_diffrn_reflns_limit_k_max 33
_diffrn_reflns_limit_k_min -33
_diffrn_reflns_limit_l_max 44
_diffrn_reflns_limit_l_min -40
_diffrn_reflns_number 24087
_diffrn_reflns_theta_full 26.38
_diffrn_reflns_theta_max 26.38
_diffrn_reflns_theta_min 1.85
_exptl_absorpt_coefficient_mu 0.658
_exptl_absorpt_correction_T_max 0.8963
_exptl_absorpt_correction_T_min 0.8634
_exptl_absorpt_correction_type multi-scan
_exptl_absorpt_process_details 'SADABS, R. Blessing; 1995'
_exptl_crystal_colour red
_exptl_crystal_density_diffrn 1.535
_exptl_crystal_description prism
_exptl_crystal_F_000 5680
_exptl_crystal_size_max 0.23
_exptl_crystal_size_mid 0.21
_exptl_crystal_size_min 0.17
_refine_diff_density_max 0.408
_refine_diff_density_min -0.374
_refine_diff_density_rms 0.050
_refine_ls_extinction_method none
_refine_ls_goodness_of_fit_ref 1.056
_refine_ls_hydrogen_treatment constr
_refine_ls_matrix_type full
_refine_ls_number_parameters 285
_refine_ls_number_reflns 3139
_refine_ls_number_restraints 708
_refine_ls_restrained_S_all 0.983
_refine_ls_R_factor_all 0.0669
_refine_ls_R_factor_gt 0.0488
_refine_ls_shift/su_max 0.002
_refine_ls_shift/su_mean 0.000
_refine_ls_structure_factor_coef Fsqd
_refine_ls_weighting_details 'calc w=1/[\s^2^(Fo^2^)+(0.0787P)^2^+29.1317P] where P=(Fo^2^+2Fc^2^)/3'
_refine_ls_weighting_scheme calc
_refine_ls_wR_factor_gt 0.1363
_refine_ls_wR_factor_ref 0.1525
_reflns_number_gt 2375
_reflns_number_total 3139
_reflns_threshold_expression >2sigma(I)
_cod_data_source_file ic401081m_si_002.cif
_cod_data_source_block 11038
_cod_original_sg_symbol_H-M 'F d d d'
_cod_database_code 4334989

loop_
_symmetry_equiv_pos_as_xyz
'x, y, z'
'-x+1/4, -y+1/4, z'
'x, -y+1/4, -z+1/4'
'-x+1/4, y, -z+1/4'
'x, y+1/2, z+1/2'
'-x+1/4, -y+3/4, z+1/2'
'x, -y+3/4, -z+3/4'
'-x+1/4, y+1/2, -z+3/4'
'x+1/2, y, z+1/2'
'-x+3/4, -y+1/4, z+1/2'
'x+1/2, -y+1/4, -z+3/4'
'-x+3/4, y, -z+3/4'
'x+1/2, y+1/2, z'
'-x+3/4, -y+3/4, z'
'x+1/2, -y+3/4, -z+1/4'
'-x+3/4, y+1/2, -z+1/4'
'-x, -y, -z'
'x-1/4, y-1/4, -z'
'-x, y-1/4, z-1/4'
'x-1/4, -y, z-1/4'
'-x, -y+1/2, -z+1/2'
'x-1/4, y+1/4, -z+1/2'
'-x, y+1/4, z+1/4'
'x-1/4, -y+1/2, z+1/4'
'-x+1/2, -y, -z+1/2'
'x+1/4, y-1/4, -z+1/2'
'-x+1/2, y-1/4, z+1/4'
'x+1/4, -y, z+1/4'
'-x+1/2, -y+1/2, -z'
'x+1/4, y+1/4, -z'
'-x+1/2, y+1/4, z-1/4'
'x+1/4, -y+1/2, z-1/4'

loop_
_atom_site_label
_atom_site_type_symbol
_atom_site_fract_x
_atom_site_fract_y
_atom_site_fract_z
_atom_site_U_iso_or_equiv
_atom_site_adp_type
_atom_site_occupancy
_atom_site_symmetry_multiplicity
_atom_site_calc_flag
_atom_site_refinement_flags
_atom_site_disorder_assembly
_atom_site_disorder_group
Co1 Co 0.8750 0.505782(19) 0.3750 0.0503(2) Uani 1 2 d S . .
N1 N 0.8198(6) 0.5413(3) 0.3282(2) 0.057(2) Uani 0.735(4) 1 d PDU A 1
N2 N 0.7320(5) 0.4781(4) 0.3746(2) 0.048(2) Uani 0.735(4) 1 d PDU A 1
C1 C 0.8737(6) 0.5738(4) 0.3068(4) 0.0816(18) Uani 0.735(4) 1 d PDU A 1
H1 H 0.9385 0.5855 0.3155 0.098 Uiso 0.735(4) 1 calc PR A 1
C2 C 0.8355(9) 0.5900(4) 0.2728(3) 0.104(3) Uani 0.735(4) 1 d PDU A 1
H2 H 0.8756 0.6109 0.2574 0.125 Uiso 0.735(4) 1 calc PR A 1
C3 C 0.7386(8) 0.5753(3) 0.2615(2) 0.092(2) Uani 0.735(4) 1 d PDU A 1
H3 H 0.7106 0.5873 0.2387 0.110 Uiso 0.735(4) 1 calc PR A 1
C4 C 0.6815(9) 0.5431(5) 0.2835(3) 0.077(3) Uani 0.735(4) 1 d PDU A 1
H4 H 0.6148 0.5328 0.2757 0.092 Uiso 0.735(4) 1 calc PR A 1
C5 C 0.7239(14) 0.5263(13) 0.3172(7) 0.0544(16) Uani 0.735(4) 1 d PDU A 1
C6 C 0.6758(7) 0.4912(7) 0.3431(4) 0.049(2) Uani 0.735(4) 1 d PDU A 1
C7 C 0.5777(5) 0.4689(2) 0.3448(2) 0.0586(17) Uani 0.735(4) 1 d PDU A 1
C10 C 0.4886(5) 0.4729(2) 0.31852(16) 0.0861(18) Uani 0.735(4) 1 d PDU A 1
F1 F 0.5126(4) 0.4600(2) 0.28334(12) 0.1147(16) Uani 0.735(4) 1 d PDU A 1
F2 F 0.4495(3) 0.51871(19) 0.31451(14) 0.1273(15) Uani 0.735(4) 1 d PDU A 1
F3 F 0.4123(3) 0.4429(2) 0.32825(11) 0.1291(18) Uani 0.735(4) 1 d PDU A 1
C8 C 0.5755(6) 0.4410(3) 0.3780(2) 0.0647(19) Uani 0.735(4) 1 d PDU A 1
H8 H 0.5203 0.4212 0.3866 0.078 Uiso 0.735(4) 1 calc PR A 1
C9 C 0.6699(7) 0.4483(6) 0.3954(3) 0.0609(8) Uani 0.735(4) 1 d PDU A 1
C11 C 0.7085(6) 0.4257(3) 0.4303(2) 0.0880(12) Uani 0.735(4) 1 d PDU A 1
F4 F 0.6307(4) 0.4080(2) 0.45070(14) 0.154(2) Uani 0.735(4) 1 d PDU A 1
F5 F 0.7668(5) 0.3871(2) 0.42441(13) 0.153(2) Uani 0.735(4) 1 d PDU A 1
F6 F 0.7639(6) 0.4552(2) 0.45133(15) 0.176(3) Uani 0.735(4) 1 d PDU A 1
N1D N 0.8314(18) 0.5399(10) 0.3283(8) 0.064(6) Uani 0.265(4) 1 d PDU A 2
N2D N 0.7369(16) 0.4787(11) 0.3725(8) 0.059(7) Uani 0.265(4) 1 d PDU A 2
C1D C 0.886(2) 0.5710(14) 0.3068(10) 0.092(2) Uani 0.265(4) 1 d PDU A 2
H1D H 0.9586 0.5735 0.3111 0.110 Uiso 0.265(4) 1 calc PR A 2
C2D C 0.843(2) 0.5996(11) 0.2789(8) 0.0816(18) Uani 0.265(4) 1 d PDU A 2
H2D H 0.8796 0.6261 0.2682 0.098 Uiso 0.265(4) 1 calc PR A 2
C3D C 0.745(3) 0.5883(12) 0.2671(8) 0.104(3) Uani 0.265(4) 1 d PDU A 2
H3D H 0.7162 0.6039 0.2457 0.125 Uiso 0.265(4) 1 calc PR A 2
C4D C 0.687(3) 0.5537(17) 0.2868(11) 0.077(3) Uani 0.265(4) 1 d PDU A 2
H4D H 0.6182 0.5462 0.2793 0.092 Uiso 0.265(4) 1 calc PR A 2
C5D C 0.731(4) 0.530(4) 0.318(2) 0.0544(16) Uani 0.265(4) 1 d PDU A 2
C6D C 0.676(2) 0.498(2) 0.3443(13) 0.049(2) Uani 0.265(4) 1 d PDU A 2
C7D C 0.5739(13) 0.4805(9) 0.3484(6) 0.0586(17) Uani 0.265(4) 1 d PDU A 2
C10D C 0.4805(12) 0.4913(6) 0.3247(5) 0.0861(18) Uani 0.265(4) 1 d PDU A 2
F1D F 0.4901(11) 0.4779(7) 0.2883(4) 0.1291(18) Uani 0.265(4) 1 d PDU A 2
F2D F 0.4601(10) 0.5397(5) 0.3249(3) 0.1147(16) Uani 0.265(4) 1 d PDU A 2
F3D F 0.3939(8) 0.4731(5) 0.3392(4) 0.1273(15) Uani 0.265(4) 1 d PDU A 2
C8D C 0.5722(16) 0.4530(10) 0.3819(7) 0.0647(19) Uani 0.265(4) 1 d PDU A 2
H8D H 0.5132 0.4391 0.3936 0.078 Uiso 0.265(4) 1 calc PR A 2
C9D C 0.6738(19) 0.4503(16) 0.3944(9) 0.0609(8) Uani 0.265(4) 1 d PDU A 2
C11D C 0.7112(15) 0.4291(7) 0.4297(5) 0.0880(12) Uani 0.265(4) 1 d PDU A 2
F4D F 0.6756(12) 0.3847(6) 0.4373(4) 0.154(2) Uani 0.265(4) 1 d PDU A 2
F5D F 0.8117(13) 0.4254(7) 0.4328(4) 0.153(2) Uani 0.265(4) 1 d PDU A 2
F6D F 0.6846(15) 0.4519(6) 0.4605(4) 0.176(3) Uani 0.265(4) 1 d PDU A 2
C1S C 1.1250 0.6250 0.2787(2) 0.109(2) Uani 1 2 d S . .
H1S H 1.1250 0.6250 0.2521 0.131 Uiso 1 2 calc SR . .
C2S C 1.0842(4) 0.6637(2) 0.29848(19) 0.1154(16) Uani 1 1 d . . .
H2S H 1.0560 0.6906 0.2852 0.138 Uiso 0.50 1 calc PR B 2
C7S C 1.0457(9) 0.7017(5) 0.2753(5) 0.155(5) Uani 0.50 1 d P C 1
H7SA H 0.9884 0.7181 0.2881 0.233 Uiso 0.50 1 calc PR C 1
H7SB H 1.0211 0.6879 0.2516 0.233 Uiso 0.50 1 calc PR C 1
H7SC H 1.1009 0.7252 0.2703 0.233 Uiso 0.50 1 calc PR C 1
C3S C 1.0836(5) 0.6642(3) 0.3364(2) 0.135(2) Uani 1 1 d . C .
H3S H 1.0548 0.6913 0.3493 0.162 Uiso 1 1 calc R . .
C4S C 1.1250 0.6250 0.3572(3) 0.154(4) Uani 1 2 d S . .
H4S H 1.1250 0.6250 0.3838 0.184 Uiso 0.50 1 calc PR C .

loop_
_atom_site_aniso_label
_atom_site_aniso_U_11
_atom_site_aniso_U_22
_atom_site_aniso_U_33
_atom_site_aniso_U_23
_atom_site_aniso_U_13
_atom_site_aniso_U_12
Co1 0.0411(3) 0.0677(3) 0.0421(3) 0.000 -0.0088(2) 0.000
N1 0.047(4) 0.074(4) 0.048(3) 0.020(3) -0.004(3) -0.007(3)
N2 0.040(3) 0.065(4) 0.039(3) 0.006(3) -0.010(3) 0.006(3)
C1 0.053(3) 0.107(4) 0.085(3) 0.032(3) -0.006(3) -0.029(3)
C2 0.097(4) 0.134(6) 0.081(5) 0.058(5) -0.021(4) -0.044(5)
C3 0.081(3) 0.126(6) 0.068(3) 0.048(4) -0.025(3) -0.022(4)
C4 0.061(2) 0.104(7) 0.065(3) 0.031(4) -0.0199(18) -0.021(3)
C5 0.043(3) 0.073(6) 0.0474(17) 0.010(3) -0.0075(19) -0.0064(19)
C6 0.0406(13) 0.062(6) 0.0439(17) 0.005(3) -0.0049(12) -0.0028(18)
C7 0.0433(15) 0.073(4) 0.059(2) 0.006(3) -0.0052(15) -0.007(2)
C10 0.053(2) 0.131(5) 0.074(3) 0.011(3) -0.009(2) -0.021(3)
F1 0.095(3) 0.176(4) 0.073(2) -0.008(2) -0.0330(18) -0.026(2)
F2 0.077(2) 0.174(4) 0.131(4) 0.000(3) -0.051(2) 0.032(3)
F3 0.0594(18) 0.220(5) 0.108(3) 0.027(3) -0.0132(17) -0.067(3)
C8 0.0525(17) 0.069(5) 0.073(3) 0.010(3) 0.0085(17) -0.012(2)
C9 0.0566(17) 0.071(2) 0.0550(17) 0.0172(14) 0.0047(15) -0.0025(15)
C11 0.086(3) 0.108(3) 0.070(2) 0.044(2) -0.002(2) -0.001(2)
F4 0.110(3) 0.241(6) 0.112(3) 0.111(4) 0.031(2) 0.002(3)
F5 0.185(5) 0.156(4) 0.119(3) 0.044(3) -0.014(3) 0.094(4)
F6 0.245(8) 0.171(3) 0.112(3) 0.067(3) -0.117(5) -0.089(5)
N1D 0.030(7) 0.096(12) 0.067(12) 0.004(10) -0.019(7) -0.019(7)
N2D 0.064(11) 0.055(11) 0.058(11) 0.017(9) 0.021(9) -0.016(8)
C1D 0.081(3) 0.126(6) 0.068(3) 0.048(4) -0.025(3) -0.022(4)
C2D 0.053(3) 0.107(4) 0.085(3) 0.032(3) -0.006(3) -0.029(3)
C3D 0.097(4) 0.134(6) 0.081(5) 0.058(5) -0.021(4) -0.044(5)
C4D 0.061(2) 0.104(7) 0.065(3) 0.031(4) -0.0199(18) -0.021(3)
C5D 0.043(3) 0.073(6) 0.0474(17) 0.010(3) -0.0075(19) -0.0064(19)
C6D 0.0406(13) 0.062(6) 0.0439(17) 0.005(3) -0.0049(12) -0.0028(18)
C7D 0.0433(15) 0.073(4) 0.059(2) 0.006(3) -0.0052(15) -0.007(2)
C10D 0.053(2) 0.131(5) 0.074(3) 0.011(3) -0.009(2) -0.021(3)
F1D 0.0594(18) 0.220(5) 0.108(3) 0.027(3) -0.0132(17) -0.067(3)
F2D 0.095(3) 0.176(4) 0.073(2) -0.008(2) -0.0330(18) -0.026(2)
F3D 0.077(2) 0.174(4) 0.131(4) 0.000(3) -0.051(2) 0.032(3)
C8D 0.0525(17) 0.069(5) 0.073(3) 0.010(3) 0.0085(17) -0.012(2)
C9D 0.0566(17) 0.071(2) 0.0550(17) 0.0172(14) 0.0047(15) -0.0025(15)
C11D 0.086(3) 0.108(3) 0.070(2) 0.044(2) -0.002(2) -0.001(2)
F4D 0.110(3) 0.241(6) 0.112(3) 0.111(4) 0.031(2) 0.002(3)
F5D 0.185(5) 0.156(4) 0.119(3) 0.044(3) -0.014(3) 0.094(4)
F6D 0.245(8) 0.171(3) 0.112(3) 0.067(3) -0.117(5) -0.089(5)
C1S 0.091(4) 0.129(6) 0.109(5) 0.000 0.000 -0.053(4)
C2S 0.088(3) 0.119(4) 0.139(5) 0.007(4) -0.005(3) -0.044(3)
C7S 0.096(7) 0.155(10) 0.215(14) 0.033(10) 0.005(9) -0.010(7)
C3S 0.120(4) 0.151(5) 0.134(5) -0.034(4) 0.028(4) -0.064(4)
C4S 0.145(8) 0.203(11) 0.113(7) 0.000 0.000 -0.096(8)

loop_
_atom_type_symbol
_atom_type_description
_atom_type_scat_dispersion_real
_atom_type_scat_dispersion_imag
_atom_type_scat_source
C C 0.0033 0.0016 'International Tables Vol C Tables 4.2.6.8 and 6.1.1.4'
H H 0.0000 0.0000 'International Tables Vol C Tables 4.2.6.8 and 6.1.1.4'
N N 0.0061 0.0033 'International Tables Vol C Tables 4.2.6.8 and 6.1.1.4'
F F 0.0171 0.0103 'International Tables Vol C Tables 4.2.6.8 and 6.1.1.4'
Co Co 0.3494 0.9721 'International Tables Vol C Tables 4.2.6.8 and 6.1.1.4'

loop_
_geom_angle_atom_site_label_1
_geom_angle_atom_site_label_2
_geom_angle_atom_site_label_3
_geom_angle
_geom_angle_site_symmetry_1
_geom_angle_site_symmetry_3
N2D Co1 N2D 134.9(19) . 12_655
N2D Co1 N1D 118.7(11) . 12_655
N2D Co1 N1D 83.1(8) 12_655 12_655
N2D Co1 N1D 83.1(8) . .
N2D Co1 N1D 118.7(11) 12_655 .
N1D Co1 N1D 124.1(17) 12_655 .
N2D Co1 N2 2.3(11) . .
N2D Co1 N2 135.1(7) 12_655 .
N1D Co1 N2 116.4(9) 12_655 .
N1D Co1 N2 84.8(6) . .
N2D Co1 N2 135.1(7) . 12_655
N2D Co1 N2 2.3(11) 12_655 12_655
N1D Co1 N2 84.8(6) 12_655 12_655
N1D Co1 N2 116.4(9) . 12_655
N2 Co1 N2 135.5(6) . 12_655
N2D Co1 N1 79.9(6) . .
N2D Co1 N1 122.6(11) 12_655 .
N1D Co1 N1 123.7(6) 12_655 .
N1D Co1 N1 3.9(10) . .
N2 Co1 N1 81.5(3) . .
N2 Co1 N1 120.3(3) 12_655 .
N2D Co1 N1 122.6(11) . 12_655
N2D Co1 N1 79.9(6) 12_655 12_655
N1D Co1 N1 3.9(10) 12_655 12_655
N1D Co1 N1 123.7(6) . 12_655
N2 Co1 N1 120.3(3) . 12_655
N2 Co1 N1 81.6(3) 12_655 12_655
N1 Co1 N1 123.6(6) . 12_655
C1 N1 C5 120.1(5) . .
C1 N1 Co1 125.7(6) . .
C5 N1 Co1 113.9(4) . .
C9 N2 C6 106.7(4) . .
C9 N2 Co1 140.2(4) . .
C6 N2 Co1 113.1(4) . .
N1 C1 C2 121.1(6) . .
N1 C1 H1 119.4 . .
C2 C1 H1 119.4 . .
C3 C2 C1 119.2(6) . .
C3 C2 H2 120.4 . .
C1 C2 H2 120.4 . .
C2 C3 C4 120.3(6) . .
C2 C3 H3 119.9 . .
C4 C3 H3 119.9 . .
C3 C4 C5 118.9(6) . .
C3 C4 H4 120.6 . .
C5 C4 H4 120.6 . .
N1 C5 C4 120.3(5) . .
N1 C5 C6 113.6(6) . .
C4 C5 C6 126.0(7) . .
N2 C6 C7 108.9(4) . .
N2 C6 C5 117.2(6) . .
C7 C6 C5 133.7(5) . .
C8 C7 C6 106.9(4) . .
C8 C7 C10 123.5(5) . .
C6 C7 C10 129.7(5) . .
F3 C10 F1 104.7(5) . .
F3 C10 F2 108.7(5) . .
F1 C10 F2 103.3(5) . .
F3 C10 C7 111.5(5) . .
F1 C10 C7 113.0(5) . .
F2 C10 C7 114.8(5) . .
C9 C8 C7 106.3(5) . .
C9 C8 H8 126.8 . .
C7 C8 H8 126.8 . .
N2 C9 C8 111.2(5) . .
N2 C9 C11 120.6(6) . .
C8 C9 C11 128.0(6) . .
F5 C11 F6 105.8(6) . .
F5 C11 F4 103.2(6) . .
F6 C11 F4 108.8(6) . .
F5 C11 C9 113.4(9) . .
F6 C11 C9 114.1(7) . .
F4 C11 C9 110.9(6) . .
C1D N1D C5D 117.8(15) . .
C1D N1D Co1 128.4(15) . .
C5D N1D Co1 113.8(12) . .
C9D N2D C6D 106.9(12) . .
C9D N2D Co1 137.8(14) . .
C6D N2D Co1 114.3(11) . .
N1D C1D C2D 123.3(18) . .
N1D C1D H1D 118.4 . .
C2D C1D H1D 118.4 . .
C3D C2D C1D 118.0(17) . .
C3D C2D H2D 121.0 . .
C1D C2D H2D 121.0 . .
C2D C3D C4D 119.7(17) . .
C2D C3D H3D 120.2 . .
C4D C3D H3D 120.2 . .
C3D C4D C5D 119.3(17) . .
C3D C4D H4D 120.3 . .
C5D C4D H4D 120.3 . .
N1D C5D C4D 120.7(15) . .
N1D C5D C6D 113.5(15) . .
C4D C5D C6D 125.4(19) . .
N2D C6D C7D 108.9(11) . .
N2D C6D C5D 114.6(14) . .
C7D C6D C5D 136.5(15) . .
C6D C7D C8D 106.7(11) . .
C6D C7D C10D 128.5(14) . .
C8D C7D C10D 124.6(14) . .
F3D C10D F2D 101.6(13) . .
F3D C10D F1D 110.4(13) . .
F2D C10D F1D 107.0(14) . .
F3D C10D C7D 112.5(13) . .
F2D C10D C7D 110.2(14) . .
F1D C10D C7D 114.2(15) . .
C9D C8D C7D 106.5(12) . .
C9D C8D H8D 126.8 . .
C7D C8D H8D 126.8 . .
N2D C9D C8D 110.6(13) . .
N2D C9D C11D 121.0(15) . .
C8D C9D C11D 127.4(16) . .
F5D C11D F6D 103.1(16) . .
F5D C11D F4D 104.9(16) . .
F6D C11D F4D 100.1(15) . .
F5D C11D C9D 115.5(15) . .
F6D C11D C9D 116(2) . .
F4D C11D C9D 115.0(18) . .
C2S C1S C2S 118.5(8) 2_765 .
C2S C1S H1S 120.7 2_765 .
C2S C1S H1S 120.7 . .
C3S C2S C1S 121.4(7) . .
C3S C2S C7S 124.9(9) . .
C1S C2S C7S 113.7(9) . .
C3S C2S H2S 119.3 . .
C1S C2S H2S 119.3 . .
C7S C2S H2S 5.6 . .
C2S C7S H7SA 109.5 . .
C2S C7S H7SB 109.5 . .
C2S C7S H7SC 109.5 . .
C2S C3S C4S 120.9(8) . .
C2S C3S H3S 119.5 . .
C4S C3S H3S 119.5 . .
C3S C4S C3S 116.7(9) . 2_765
C3S C4S H4S 121.6 . .
C3S C4S H4S 121.6 2_765 .

loop_
_geom_bond_atom_site_label_1
_geom_bond_atom_site_label_2
_geom_bond_distance
_geom_bond_site_symmetry_2
Co1 N2D 1.918(19) .
Co1 N2D 1.918(19) 12_655
Co1 N1D 1.97(2) 12_655
Co1 N1D 1.97(2) .
Co1 N2 1.981(6) .
Co1 N2 1.981(6) 12_655
Co1 N1 2.041(7) .
Co1 N1 2.041(7) 12_655
N1 C1 1.349(6) .
N1 C5 1.351(7) .
N2 C9 1.351(6) .
N2 C6 1.373(6) .
C1 C2 1.372(8) .
C1 H1 0.9400 .
C2 C3 1.363(7) .
C2 H2 0.9400 .
C3 C4 1.379(7) .
C3 H3 0.9400 .
C4 C5 1.386(7) .
C4 H4 0.9400 .
C5 C6 1.458(6) .
C6 C7 1.397(6) .
C7 C8 1.395(6) .
C7 C10 1.475(6) .
C10 F3 1.318(6) .
C10 F1 1.327(6) .
C10 F2 1.349(7) .
C8 C9 1.372(7) .
C8 H8 0.9400 .
C9 C11 1.461(6) .
C11 F5 1.303(8) .
C11 F6 1.304(8) .
C11 F4 1.321(7) .
N1D C1D 1.337(14) .
N1D C5D 1.364(14) .
N2D C9D 1.358(13) .
N2D C6D 1.376(14) .
C1D C2D 1.373(15) .
C1D H1D 0.9400 .
C2D C3D 1.360(15) .
C2D H2D 0.9400 .
C3D C4D 1.382(14) .
C3D H3D 0.9400 .
C4D C5D 1.388(15) .
C4D H4D 0.9400 .
C5D C6D 1.459(13) .
C6D C7D 1.398(13) .
C7D C8D 1.399(14) .
C7D C10D 1.491(13) .
C10D F3D 1.319(12) .
C10D F2D 1.338(13) .
C10D F1D 1.341(12) .
C8D C9D 1.376(14) .
C8D H8D 0.9400 .
C9D C11D 1.454(13) .
C11D F5D 1.297(15) .
C11D F6D 1.299(16) .
C11D F4D 1.317(15) .
C1S C2S 1.365(7) 2_765
C1S C2S 1.365(7) .
C1S H1S 0.9400 .
C2S C3S 1.341(8) .
C2S C7S 1.405(13) .
C2S H2S 0.9400 .
C7S H7SA 0.9700 .
C7S H7SB 0.9700 .
C7S H7SC 0.9700 .
C3S C4S 1.397(8) .
C3S H3S 0.9400 .
C4S C3S 1.397(8) 2_765
C4S H4S 0.9400 .

loop_
_geom_torsion_atom_site_label_1
_geom_torsion_atom_site_label_2
_geom_torsion_atom_site_label_3
_geom_torsion_atom_site_label_4
_geom_torsion
_geom_torsion_site_symmetry_1
_geom_torsion_site_symmetry_4
N2D Co1 N1 C1 -179.2(14) . .
N2D Co1 N1 C1 -41.8(7) 12_655 .
N1D Co1 N1 C1 62.9(11) 12_655 .
N1D Co1 N1 C1 -34(16) . .
N2 Co1 N1 C1 179.2(3) . .
N2 Co1 N1 C1 -42.4(6) 12_655 .
N1 Co1 N1 C1 58.2(4) 12_655 .
N2D Co1 N1 C5 -5(2) . .
N2D Co1 N1 C5 132(2) 12_655 .
N1D Co1 N1 C5 -123(2) 12_655 .
N1D Co1 N1 C5 140(17) . .
N2 Co1 N1 C5 -7(2) . .
N2 Co1 N1 C5 132(2) 12_655 .
N1 Co1 N1 C5 -128(2) 12_655 .
N2D Co1 N2 C9 141(29) . .
N2D Co1 N2 C9 55(3) 12_655 .
N1D Co1 N2 C9 -52.7(19) 12_655 .
N1D Co1 N2 C9 -178(2) . .
N2 Co1 N2 C9 58.6(17) 12_655 .
N1 Co1 N2 C9 -176.2(17) . .
N1 Co1 N2 C9 -52.1(19) 12_655 .
N2D Co1 N2 C6 -36(27) . .
N2D Co1 N2 C6 -121.8(14) 12_655 .
N1D Co1 N2 C6 130.2(16) 12_655 .
N1D Co1 N2 C6 4.5(14) . .
N2 Co1 N2 C6 -118.6(13) 12_655 .
N1 Co1 N2 C6 6.7(13) . .
N1 Co1 N2 C6 130.8(12) 12_655 .
C5 N1 C1 C2 -4(2) . .
Co1 N1 C1 C2 169.9(12) . .
N1 C1 C2 C3 4.1(16) . .
C1 C2 C3 C4 -2.5(18) . .
C2 C3 C4 C5 1(3) . .
C1 N1 C5 C4 2(5) . .
Co1 N1 C5 C4 -173(3) . .
C1 N1 C5 C6 179.9(19) . .
Co1 N1 C5 C6 5(4) . .
C3 C4 C5 N1 0(5) . .
C3 C4 C5 C6 -178(3) . .
C9 N2 C6 C7 0(2) . .
Co1 N2 C6 C7 178.2(10) . .
C9 N2 C6 C5 176(2) . .
Co1 N2 C6 C5 -6(3) . .
N1 C5 C6 N2 0(4) . .
C4 C5 C6 N2 178(3) . .
N1 C5 C6 C7 175(2) . .
C4 C5 C6 C7 -7(6) . .
N2 C6 C7 C8 -1.0(18) . .
C5 C6 C7 C8 -176(3) . .
N2 C6 C7 C10 177.8(10) . .
C5 C6 C7 C10 3(4) . .
C8 C7 C10 F3 -6.7(10) . .
C6 C7 C10 F3 174.7(13) . .
C8 C7 C10 F1 -124.3(7) . .
C6 C7 C10 F1 57.1(15) . .
C8 C7 C10 F2 117.5(7) . .
C6 C7 C10 F2 -61.1(15) . .
C6 C7 C8 C9 1.5(14) . .
C10 C7 C8 C9 -177.4(10) . .
C6 N2 C9 C8 1(2) . .
Co1 N2 C9 C8 -176.4(10) . .
C6 N2 C9 C11 177.0(16) . .
Co1 N2 C9 C11 0(3) . .
C7 C8 C9 N2 -1.5(16) . .
C7 C8 C9 C11 -177.3(14) . .
N2 C9 C11 F5 -79.5(17) . .
C8 C9 C11 F5 95.9(17) . .
N2 C9 C11 F6 41.6(18) . .
C8 C9 C11 F6 -142.9(15) . .
N2 C9 C11 F4 164.9(14) . .
C8 C9 C11 F4 -20(2) . .
N2D Co1 N1D C1D -179.4(4) . .
N2D Co1 N1D C1D -41.4(19) 12_655 .
N1D Co1 N1D C1D 60.4(11) 12_655 .
N2 Co1 N1D C1D 179.0(14) . .
N2 Co1 N1D C1D -42.0(10) 12_655 .
N1 Co1 N1D C1D 146(16) . .
N1 Co1 N1D C1D 55.7(14) 12_655 .
N2D Co1 N1D C5D 2(7) . .
N2D Co1 N1D C5D 140(6) 12_655 .
N1D Co1 N1D C5D -118(7) 12_655 .
N2 Co1 N1D C5D 0(6) . .
N2 Co1 N1D C5D 139(6) 12_655 .
N1 Co1 N1D C5D -33(16) . .
N1 Co1 N1D C5D -123(6) 12_655 .
N2D Co1 N2D C9D 63(5) 12_655 .
N1D Co1 N2D C9D -48(5) 12_655 .
N1D Co1 N2D C9D -173(5) . .
N2 Co1 N2D C9D -34(25) . .
N2 Co1 N2D C9D 66(5) 12_655 .
N1 Co1 N2D C9D -171(5) . .
N1 Co1 N2D C9D -47(5) 12_655 .
N2D Co1 N2D C6D -130(4) 12_655 .
N1D Co1 N2D C6D 119(4) 12_655 .
N1D Co1 N2D C6D -6(4) . .
N2 Co1 N2D C6D 133(30) . .
N2 Co1 N2D C6D -127(4) 12_655 .
N1 Co1 N2D C6D -4(4) . .
N1 Co1 N2D C6D 120(4) 12_655 .
C5D N1D C1D C2D 11(7) . .
Co1 N1D C1D C2D -168(4) . .
N1D C1D C2D C3D -14(5) . .
C1D C2D C3D C4D 9(6) . .
C2D C3D C4D C5D -2(9) . .
C1D N1D C5D C4D -3(13) . .
Co1 N1D C5D C4D 176(8) . .
C1D N1D C5D C6D -176(6) . .
Co1 N1D C5D C6D 3(11) . .
C3D C4D C5D N1D -2(14) . .
C3D C4D C5D C6D 171(8) . .
C9D N2D C6D C7D -2(6) . .
Co1 N2D C6D C7D -173(3) . .
C9D N2D C6D C5D -180(7) . .
Co1 N2D C6D C5D 9(8) . .
N1D C5D C6D N2D -8(12) . .
C4D C5D C6D N2D 179(9) . .
N1D C5D C6D C7D 175(7) . .
C4D C5D C6D C7D 2(18) . .
N2D C6D C7D C8D 5(6) . .
C5D C6D C7D C8D -177(10) . .
N2D C6D C7D C10D -180(3) . .
C5D C6D C7D C10D -2(12) . .
C6D C7D C10D F3D -172(4) . .
C8D C7D C10D F3D 2(3) . .
C6D C7D C10D F2D -59(5) . .
C8D C7D C10D F2D 114(3) . .
C6D C7D C10D F1D 61(5) . .
C8D C7D C10D F1D -125(3) . .
C6D C7D C8D C9D -7(5) . .
C10D C7D C8D C9D 178(3) . .
C6D N2D C9D C8D -3(6) . .
Co1 N2D C9D C8D 165(3) . .
C6D N2D C9D C11D -172(5) . .
Co1 N2D C9D C11D -5(7) . .
C7D C8D C9D N2D 6(5) . .
C7D C8D C9D C11D 175(4) . .
N2D C9D C11D F5D -21(5) . .
C8D C9D C11D F5D 172(4) . .
N2D C9D C11D F6D 100(4) . .
C8D C9D C11D F6D -67(5) . .
N2D C9D C11D F4D -143(4) . .
C8D C9D C11D F4D 49(5) . .
C2S C1S C2S C3S -0.1(3) 2_765 .
C2S C1S C2S C7S 179.3(7) 2_765 .
C1S C2S C3S C4S 0.2(7) . .
C7S C2S C3S C4S -179.1(7) . .
C2S C3S C4S C3S -0.1(3) . 2_765
